data_7248273
loop_
_publ_author_name
'Barton, Benita'
'Caira, Mino R.'
'Senekal, Ulrich'
'Hosten, Eric C.'

_publ_section_title
;
 Host compounds based on the rigid 9,10-dihydro-9,10-ethanoanthracene
 framework: selectivity behaviour in mixed isomeric dichlorobenzenes
;
_journal_issue 13
_journal_name_full CrystEngComm
_journal_page_first 1862
_journal_page_last 1875
_journal_paper_doi 10.1039/D4CE00113C
_journal_volume 26
_journal_year 2024
_chemical_formula_moiety 'C42 H30 Cl4 O2, C6 H4 Cl2'
_chemical_formula_sum 'C48 H34 Cl6 O2'
_chemical_formula_weight 855.45
_chemical_melting_point 331.05
_chemical_name_common 'trans- \a,\a,\a',\a'-tetraphenyl-9,10-dihydro-9,10-ethanoanthracene-11,12-dimethanol'
_space_group_crystal_system monoclinic
_space_group_IT_number 15
_space_group_name_Hall '-I 2ya'
_space_group_name_H-M_alt 'I 1 2/a 1'
_atom_sites_solution_hydrogens geom
_atom_sites_solution_primary dual
_atom_sites_solution_secondary difmap
_audit_creation_method SHELXL-2019/3
_audit_update_record
;
2024-01-31 deposited with the CCDC.	2024-03-04 downloaded from the CCDC.
;
_cell_angle_alpha 90
_cell_angle_beta 115.807(3)
_cell_angle_gamma 90
_cell_formula_units_Z 8
_cell_length_a 23.2360(10)
_cell_length_b 15.6145(8)
_cell_length_c 24.0913(10)
_cell_measurement_reflns_used 9750
_cell_measurement_temperature 200(2)
_cell_measurement_theta_max 28.30
_cell_measurement_theta_min 2.61
_cell_volume 7869.0(7)
_computing_cell_refinement 'APEX2 v2011.4-1 (Bruker AXS)'
_computing_data_collection 'Bruker Instrument Service v2011.4.0.0'
_computing_data_reduction 'SAINT V7.68A (Bruker AXS, 2009)'
_computing_molecular_graphics 'Ortep-3 for Windows (Farrugia, 2012)'
_computing_publication_material 'PLATON (Spek, 2009) and MERCURY (Macrae, 2008)'
_computing_structure_refinement 'SHELXL-2018/3 (Sheldrick, 2015) and ShelXle (H\"ubschle, 2011)'
_computing_structure_solution 'SHELXT-2018/2 (Sheldrick, 2015)'
_diffrn_ambient_temperature 200(2)
_diffrn_detector_area_resol_mean 8.3333
_diffrn_measured_fraction_theta_full 1.000
_diffrn_measured_fraction_theta_max 0.998
_diffrn_measurement_device_type 'Bruker APEX-II CCD'
_diffrn_measurement_method '\f and \w scans'
_diffrn_radiation_monochromator graphite
_diffrn_radiation_source 'sealed tube'
_diffrn_radiation_type MoK\a
_diffrn_radiation_wavelength 0.71073
_diffrn_reflns_av_R_equivalents 0.0330
_diffrn_reflns_av_unetI/netI 0.0262
_diffrn_reflns_Laue_measured_fraction_full 1.000
_diffrn_reflns_Laue_measured_fraction_max 0.998
_diffrn_reflns_limit_h_max 31
_diffrn_reflns_limit_h_min 0
_diffrn_reflns_limit_k_max 20
_diffrn_reflns_limit_k_min 0
_diffrn_reflns_limit_l_max 28
_diffrn_reflns_limit_l_min -32
_diffrn_reflns_number 9829
_diffrn_reflns_point_group_measured_fraction_full 1.000
_diffrn_reflns_point_group_measured_fraction_max 0.998
_diffrn_reflns_theta_full 25.242
_diffrn_reflns_theta_max 28.373
_diffrn_reflns_theta_min 1.607
_exptl_absorpt_coefficient_mu 0.478
_exptl_absorpt_correction_T_max 0.745686
_exptl_absorpt_correction_T_min 0.656407
_exptl_absorpt_correction_type multi-scan
_exptl_absorpt_process_details 'TWINABS 2012/1 (Bruker AXS)'
_exptl_crystal_colour colourless
_exptl_crystal_density_diffrn 1.444
_exptl_crystal_density_method 'not measured'
_exptl_crystal_description rod
_exptl_crystal_F_000 3520
_exptl_crystal_recrystallization_method 'Re-crystallisation from solvent: m-dichlorobenzene'
_exptl_crystal_size_max 0.665
_exptl_crystal_size_mid 0.207
_exptl_crystal_size_min 0.170
_refine_diff_density_max 0.633
_refine_diff_density_min -0.844
_refine_diff_density_rms 0.061
_refine_ls_extinction_method none
_refine_ls_goodness_of_fit_ref 1.048
_refine_ls_hydrogen_treatment constr
_refine_ls_matrix_type full
_refine_ls_number_parameters 508
_refine_ls_number_reflns 9829
_refine_ls_number_restraints 0
_refine_ls_restrained_S_all 1.048
_refine_ls_R_factor_all 0.0616
_refine_ls_R_factor_gt 0.0450
_refine_ls_shift/su_max 0.000
_refine_ls_shift/su_mean 0.000
_refine_ls_structure_factor_coef Fsqd
_refine_ls_weighting_details 'w=1/[\s^2^(Fo^2^)+(0.0489P)^2^+12.9357P] where P=(Fo^2^+2Fc^2^)/3'
_refine_ls_weighting_scheme calc
_refine_ls_wR_factor_gt 0.1082
_refine_ls_wR_factor_ref 0.1205
_reflns_Friedel_coverage 0.000
_reflns_number_gt 8170
_reflns_number_total 9829
_reflns_threshold_expression 'I > 2\s(I)'
_cod_data_source_file d4ce00113c2.cif
_cod_data_source_block ma036_tw
_cod_depositor_comments 'Adding full bibliography for 7248272--7248274.cif.'
_cod_original_cell_volume 7869.0(6)
_cod_original_sg_symbol_H-M 'I 2/a'
_cod_database_code 7248273
_shelx_shelxl_version_number 2019/3
_shelx_space_group_comment
;
The symmetry employed for this shelxl refinement is uniquely defined
by the following loop, which should always be used as a source of
symmetry information in preference to the above space-group names.
They are only intended as comments.
;
_shelx_estimated_absorpt_t_min 0.741
_shelx_estimated_absorpt_t_max 0.923
_exptl_absorpt_special_details
;  
Additional spherical absorption correction applied with mu*r =  0.2000
Details of twinning from .abs file
;

loop_
_space_group_symop_operation_xyz
'x, y, z'
'-x+1/2, y, -z'
'x+1/2, y+1/2, z+1/2'
'-x+1, y+1/2, -z+1/2'
'-x, -y, -z'
'x-1/2, -y, z'
'-x+1/2, -y+1/2, -z+1/2'
'x, -y+1/2, z+1/2'

loop_
_atom_site_label
_atom_site_type_symbol
_atom_site_fract_x
_atom_site_fract_y
_atom_site_fract_z
_atom_site_U_iso_or_equiv
_atom_site_adp_type
_atom_site_occupancy
_atom_site_site_symmetry_order
_atom_site_calc_flag
_atom_site_refinement_flags_posn
_atom_site_refinement_flags_adp
_atom_site_refinement_flags_occupancy
_atom_site_disorder_assembly
_atom_site_disorder_group
Cl1 Cl 0.74704(3) 0.29173(6) 0.59251(3) 0.0479(2) Uani 1 1 d . . . . .
Cl2 Cl 0.69164(3) 0.32806(6) 0.19136(3) 0.04603(19) Uani 1 1 d . . . . .
Cl3 Cl 0.55158(3) 0.40731(5) 0.05262(3) 0.04253(17) Uani 1 1 d . . . . .
Cl4 Cl 0.15012(3) 0.46765(6) -0.00559(3) 0.04320(18) Uani 1 1 d . . . . .
O1 O 0.50304(7) 0.21505(10) 0.31806(7) 0.0230(3) Uani 1 1 d . . . . .
H1A H 0.482507 0.205624 0.338775 0.035 Uiso 1 1 calc R U . . .
O2 O 0.42807(8) 0.51326(10) 0.24345(7) 0.0231(3) Uani 1 1 d . . . . .
H2A H 0.408711 0.519862 0.265569 0.035 Uiso 1 1 calc R U . . .
C1 C 0.53238(10) 0.29775(13) 0.33348(10) 0.0190(4) Uani 1 1 d . . . . .
C2 C 0.48051(10) 0.36849(14) 0.32145(9) 0.0194(4) Uani 1 1 d . . . . .
H2 H 0.500401 0.425028 0.320750 0.023 Uiso 1 1 calc R U . . .
C3 C 0.41881(9) 0.35897(14) 0.25871(9) 0.0184(4) Uani 1 1 d . . . . .
H3 H 0.422250 0.303883 0.239200 0.022 Uiso 1 1 calc R U . . .
C4 C 0.41017(10) 0.43299(13) 0.21183(10) 0.0183(4) Uani 1 1 d . . . . .
C5 C 0.45956(11) 0.37110(15) 0.37575(10) 0.0235(4) Uani 1 1 d . . . . .
H5 H 0.497133 0.378374 0.416747 0.028 Uiso 1 1 calc R U . . .
C6 C 0.35855(10) 0.35268(15) 0.27280(10) 0.0227(4) Uani 1 1 d . . . . .
H6 H 0.318137 0.345310 0.234181 0.027 Uiso 1 1 calc R U . . .
C11 C 0.58409(10) 0.29793(15) 0.40080(10) 0.0221(4) Uani 1 1 d . . . . .
C12 C 0.60480(13) 0.22148(18) 0.43229(12) 0.0356(6) Uani 1 1 d . . . . .
H12 H 0.584968 0.169298 0.413266 0.043 Uiso 1 1 calc R U . . .
C13 C 0.65432(14) 0.2204(2) 0.49149(13) 0.0454(7) Uani 1 1 d . . . . .
H13 H 0.667835 0.167567 0.512848 0.054 Uiso 1 1 calc R U . . .
C14 C 0.68371(11) 0.2949(2) 0.51915(11) 0.0333(6) Uani 1 1 d . . . . .
C15 C 0.66374(12) 0.37184(19) 0.48920(11) 0.0340(6) Uani 1 1 d . . . . .
H15 H 0.683593 0.423735 0.508781 0.041 Uiso 1 1 calc R U . . .
C16 C 0.61415(12) 0.37298(16) 0.42988(11) 0.0294(5) Uani 1 1 d . . . . .
H16 H 0.600646 0.426066 0.408925 0.035 Uiso 1 1 calc R U . . .
C21 C 0.56968(10) 0.30740(14) 0.29463(10) 0.0204(4) Uani 1 1 d . . . . .
C22 C 0.58874(12) 0.23493(16) 0.27370(12) 0.0276(5) Uani 1 1 d . . . . .
H22 H 0.575494 0.180118 0.280814 0.033 Uiso 1 1 calc R U . . .
C23 C 0.62683(13) 0.24084(17) 0.24255(12) 0.0326(5) Uani 1 1 d . . . . .
H23 H 0.639529 0.190711 0.228443 0.039 Uiso 1 1 calc R U . . .
C24 C 0.64588(11) 0.32070(18) 0.23245(11) 0.0292(5) Uani 1 1 d . . . . .
C25 C 0.62887(11) 0.39370(17) 0.25356(11) 0.0289(5) Uani 1 1 d . . . . .
H25 H 0.642998 0.448216 0.247005 0.035 Uiso 1 1 calc R U . . .
C26 C 0.59077(11) 0.38685(15) 0.28460(11) 0.0244(4) Uani 1 1 d . . . . .
H26 H 0.578901 0.437185 0.299223 0.029 Uiso 1 1 calc R U . . .
C31 C 0.45115(10) 0.42345(15) 0.17654(10) 0.0205(4) Uani 1 1 d . . . . .
C32 C 0.46169(11) 0.34484(15) 0.15542(10) 0.0232(4) Uani 1 1 d . . . . .
H32 H 0.447370 0.293917 0.167043 0.028 Uiso 1 1 calc R U . . .
C33 C 0.49278(11) 0.33938(16) 0.11763(11) 0.0273(5) Uani 1 1 d . . . . .
H33 H 0.499931 0.285191 0.103814 0.033 Uiso 1 1 calc R U . . .
C34 C 0.51320(11) 0.41344(17) 0.10030(11) 0.0269(5) Uani 1 1 d . . . . .
C35 C 0.50287(12) 0.49234(17) 0.12004(11) 0.0288(5) Uani 1 1 d . . . . .
H35 H 0.516831 0.543104 0.107856 0.035 Uiso 1 1 calc R U . . .
C36 C 0.47185(11) 0.49690(15) 0.15791(11) 0.0249(4) Uani 1 1 d . . . . .
H36 H 0.464619 0.551304 0.171369 0.030 Uiso 1 1 calc R U . . .
C41 C 0.34156(10) 0.43917(15) 0.16014(10) 0.0216(4) Uani 1 1 d . . . . .
C42 C 0.31095(12) 0.51807(17) 0.14428(12) 0.0330(5) Uani 1 1 d . . . . .
H42 H 0.331049 0.567082 0.168251 0.040 Uiso 1 1 calc R U . . .
C43 C 0.25166(13) 0.5267(2) 0.09419(13) 0.0401(6) Uani 1 1 d . . . . .
H43 H 0.231250 0.581024 0.084256 0.048 Uiso 1 1 calc R U . . .
C44 C 0.22273(11) 0.45629(19) 0.05911(10) 0.0312(5) Uani 1 1 d . . . . .
C45 C 0.25112(11) 0.37633(18) 0.07453(11) 0.0304(5) Uani 1 1 d . . . . .
H45 H 0.230300 0.327349 0.050944 0.036 Uiso 1 1 calc R U . . .
C46 C 0.31030(11) 0.36866(16) 0.12481(11) 0.0264(5) Uani 1 1 d . . . . .
H46 H 0.329908 0.313895 0.135307 0.032 Uiso 1 1 calc R U . . .
C51 C 0.42349(11) 0.28915(16) 0.37287(11) 0.0253(5) Uani 1 1 d . . . . .
C52 C 0.36982(11) 0.27842(16) 0.31663(11) 0.0253(5) Uani 1 1 d . . . . .
C53 C 0.33320(12) 0.20476(17) 0.30562(13) 0.0324(5) Uani 1 1 d . . . . .
H53 H 0.297264 0.196453 0.267035 0.039 Uiso 1 1 calc R U . . .
C54 C 0.34965(14) 0.14306(18) 0.35173(15) 0.0394(6) Uani 1 1 d . . . . .
H54 H 0.324672 0.092513 0.344564 0.047 Uiso 1 1 calc R U . . .
C55 C 0.40196(14) 0.15476(19) 0.40776(14) 0.0399(7) Uani 1 1 d . . . . .
H55 H 0.412326 0.112620 0.439093 0.048 Uiso 1 1 calc R U . . .
C56 C 0.43964(13) 0.22783(18) 0.41871(12) 0.0342(6) Uani 1 1 d . . . . .
H56 H 0.475942 0.235527 0.457115 0.041 Uiso 1 1 calc R U . . .
C61 C 0.41221(11) 0.44353(16) 0.36219(11) 0.0252(5) Uani 1 1 d . . . . .
C62 C 0.35689(11) 0.43279(15) 0.30729(11) 0.0240(5) Uani 1 1 d . . . . .
C63 C 0.30862(12) 0.49351(18) 0.28927(12) 0.0316(5) Uani 1 1 d . . . . .
H63 H 0.270830 0.486183 0.252054 0.038 Uiso 1 1 calc R U . . .
C64 C 0.31582(14) 0.56517(18) 0.32593(13) 0.0366(6) Uani 1 1 d . . . . .
H64 H 0.282675 0.606658 0.313922 0.044 Uiso 1 1 calc R U . . .
C65 C 0.37118(14) 0.57632(18) 0.37995(13) 0.0367(6) Uani 1 1 d . . . . .
H65 H 0.375970 0.625847 0.404485 0.044 Uiso 1 1 calc R U . . .
C66 C 0.41996(13) 0.51539(17) 0.39861(12) 0.0309(5) Uani 1 1 d . . . . .
H66 H 0.457863 0.523012 0.435673 0.037 Uiso 1 1 calc R U . . .
Cl71 Cl 0.75364(5) 0.63505(11) 0.38886(6) 0.0974(5) Uani 1 1 d . . . . .
Cl72 Cl 0.58433(6) 0.62168(12) 0.48512(5) 0.1003(5) Uani 1 1 d . . . . .
C71 C 0.67532(16) 0.6252(2) 0.37911(16) 0.0518(8) Uani 1 1 d . . . . .
C72 C 0.66324(17) 0.6261(3) 0.43018(16) 0.0660(11) Uani 1 1 d . . . . .
H72 H 0.697246 0.630754 0.470419 0.079 Uiso 1 1 calc R U . . .
C73 C 0.60088(16) 0.6201(2) 0.42173(14) 0.0493(8) Uani 1 1 d . . . . .
C74 C 0.55131(15) 0.61269(19) 0.36401(14) 0.0422(6) Uani 1 1 d . . . . .
H74 H 0.508474 0.607958 0.358769 0.051 Uiso 1 1 calc R U . . .
C75 C 0.56484(16) 0.61225(19) 0.31393(14) 0.0442(7) Uani 1 1 d . . . . .
H75 H 0.530850 0.607628 0.273676 0.053 Uiso 1 1 calc R U . . .
C76 C 0.62686(16) 0.61840(19) 0.32095(14) 0.0432(7) Uani 1 1 d . . . . .
H76 H 0.635743 0.617927 0.286011 0.052 Uiso 1 1 calc R U . . .

loop_
_atom_site_aniso_label
_atom_site_aniso_U_11
_atom_site_aniso_U_22
_atom_site_aniso_U_33
_atom_site_aniso_U_23
_atom_site_aniso_U_13
_atom_site_aniso_U_12
Cl1 0.0296(3) 0.0854(6) 0.0220(3) 0.0055(3) 0.0051(2) 0.0078(3)
Cl2 0.0385(3) 0.0698(5) 0.0415(4) 0.0011(3) 0.0282(3) -0.0007(3)
Cl3 0.0427(4) 0.0590(5) 0.0376(3) -0.0009(3) 0.0285(3) -0.0021(3)
Cl4 0.0246(3) 0.0736(5) 0.0249(3) 0.0072(3) 0.0047(2) 0.0092(3)
O1 0.0245(7) 0.0184(8) 0.0272(8) -0.0009(6) 0.0123(6) -0.0013(6)
O2 0.0292(8) 0.0187(8) 0.0226(8) -0.0006(6) 0.0124(6) 0.0000(6)
C1 0.0202(9) 0.0154(9) 0.0201(9) 0.0007(8) 0.0077(8) 0.0014(8)
C2 0.0202(9) 0.0192(10) 0.0182(9) 0.0028(8) 0.0079(8) 0.0036(8)
C3 0.0191(9) 0.0179(10) 0.0185(9) 0.0038(8) 0.0085(8) 0.0035(8)
C4 0.0206(9) 0.0151(9) 0.0192(9) 0.0018(8) 0.0087(8) 0.0020(8)
C5 0.0252(10) 0.0277(12) 0.0188(10) 0.0036(9) 0.0106(8) 0.0076(9)
C6 0.0196(9) 0.0254(11) 0.0235(10) 0.0057(9) 0.0097(8) 0.0012(8)
C11 0.0207(9) 0.0256(11) 0.0198(10) 0.0030(8) 0.0086(8) 0.0052(8)
C12 0.0337(13) 0.0297(13) 0.0327(13) 0.0093(10) 0.0044(11) 0.0029(11)
C13 0.0402(15) 0.0458(17) 0.0336(14) 0.0196(13) 0.0006(12) 0.0079(13)
C14 0.0218(10) 0.0546(17) 0.0199(10) 0.0034(11) 0.0057(9) 0.0062(11)
C15 0.0281(12) 0.0421(15) 0.0262(12) -0.0077(11) 0.0066(10) 0.0006(11)
C16 0.0300(11) 0.0280(12) 0.0242(11) 0.0001(9) 0.0061(9) 0.0048(10)
C21 0.0183(9) 0.0228(11) 0.0186(9) 0.0031(8) 0.0066(8) 0.0030(8)
C22 0.0294(11) 0.0230(11) 0.0328(12) 0.0022(9) 0.0158(10) 0.0029(9)
C23 0.0350(12) 0.0319(13) 0.0367(13) -0.0036(11) 0.0211(11) 0.0042(11)
C24 0.0207(10) 0.0424(14) 0.0255(11) 0.0014(10) 0.0110(9) 0.0020(10)
C25 0.0259(11) 0.0313(13) 0.0306(12) 0.0016(10) 0.0133(10) -0.0039(10)
C26 0.0257(10) 0.0225(11) 0.0262(11) 0.0002(9) 0.0124(9) 0.0007(9)
C31 0.0190(9) 0.0233(11) 0.0178(9) 0.0036(8) 0.0066(8) 0.0012(8)
C32 0.0259(10) 0.0203(11) 0.0249(10) 0.0024(8) 0.0125(9) -0.0003(9)
C33 0.0290(11) 0.0273(12) 0.0267(11) -0.0006(9) 0.0133(9) 0.0044(9)
C34 0.0225(10) 0.0387(14) 0.0218(10) 0.0022(10) 0.0118(9) -0.0001(10)
C35 0.0304(12) 0.0294(12) 0.0297(12) 0.0064(10) 0.0159(10) -0.0025(10)
C36 0.0290(11) 0.0222(11) 0.0248(11) 0.0018(9) 0.0129(9) -0.0004(9)
C41 0.0213(9) 0.0248(11) 0.0183(9) 0.0056(8) 0.0081(8) 0.0032(8)
C42 0.0353(13) 0.0272(13) 0.0289(12) 0.0038(10) 0.0069(10) 0.0081(10)
C43 0.0389(14) 0.0409(16) 0.0311(13) 0.0086(11) 0.0065(11) 0.0150(12)
C44 0.0217(10) 0.0515(16) 0.0188(10) 0.0073(10) 0.0071(8) 0.0070(10)
C45 0.0239(11) 0.0417(15) 0.0239(11) 0.0002(10) 0.0089(9) -0.0032(10)
C46 0.0244(10) 0.0262(12) 0.0268(11) 0.0042(9) 0.0095(9) 0.0011(9)
C51 0.0281(11) 0.0267(12) 0.0275(11) 0.0076(9) 0.0180(9) 0.0071(9)
C52 0.0257(10) 0.0284(12) 0.0295(11) 0.0068(9) 0.0191(9) 0.0051(9)
C53 0.0318(12) 0.0330(13) 0.0428(14) 0.0065(11) 0.0259(11) 0.0020(11)
C54 0.0460(15) 0.0282(13) 0.0596(18) 0.0112(13) 0.0373(14) 0.0032(12)
C55 0.0500(16) 0.0365(15) 0.0503(16) 0.0228(13) 0.0379(14) 0.0153(13)
C56 0.0374(13) 0.0422(15) 0.0311(12) 0.0156(11) 0.0224(11) 0.0144(11)
C61 0.0282(11) 0.0271(12) 0.0261(11) 0.0044(9) 0.0173(9) 0.0062(9)
C62 0.0236(10) 0.0275(12) 0.0254(11) 0.0083(9) 0.0148(9) 0.0059(9)
C63 0.0271(11) 0.0387(14) 0.0333(13) 0.0103(11) 0.0173(10) 0.0087(10)
C64 0.0420(14) 0.0347(14) 0.0437(15) 0.0128(12) 0.0286(13) 0.0178(12)
C65 0.0501(16) 0.0302(13) 0.0415(14) -0.0012(11) 0.0309(13) 0.0064(12)
C66 0.0383(13) 0.0318(13) 0.0284(12) 0.0003(10) 0.0198(11) 0.0054(11)
Cl71 0.0503(5) 0.1677(14) 0.0804(8) -0.0222(8) 0.0341(5) -0.0024(7)
Cl72 0.0681(6) 0.1947(16) 0.0453(5) -0.0171(7) 0.0314(5) -0.0164(8)
C71 0.0415(16) 0.062(2) 0.0517(18) -0.0077(16) 0.0199(14) 0.0007(15)
C72 0.0426(17) 0.112(3) 0.0339(16) -0.0108(19) 0.0082(13) -0.001(2)
C73 0.0494(17) 0.062(2) 0.0357(15) -0.0059(14) 0.0179(13) -0.0002(16)
C74 0.0433(15) 0.0323(15) 0.0458(16) 0.0026(12) 0.0145(13) -0.0007(12)
C75 0.0537(18) 0.0340(14) 0.0336(14) 0.0027(12) 0.0085(13) -0.0043(13)
C76 0.0608(19) 0.0334(15) 0.0368(14) -0.0029(12) 0.0225(14) -0.0030(14)

loop_
_atom_type_symbol
_atom_type_description
_atom_type_scat_dispersion_real
_atom_type_scat_dispersion_imag
_atom_type_scat_source
C C 0.0033 0.0016 'International Tables Vol C Tables 4.2.6.8 and 6.1.1.4'
H H 0.0000 0.0000 'International Tables Vol C Tables 4.2.6.8 and 6.1.1.4'
Cl Cl 0.1484 0.1585 'International Tables Vol C Tables 4.2.6.8 and 6.1.1.4'
O O 0.0106 0.0060 'International Tables Vol C Tables 4.2.6.8 and 6.1.1.4'

loop_
_geom_angle_atom_site_label_1
_geom_angle_atom_site_label_2
_geom_angle_atom_site_label_3
_geom_angle
_geom_angle_site_symmetry_1
_geom_angle_site_symmetry_3
_geom_angle_publ_flag
C1 O1 H1A 109.5 . . ?
C4 O2 H2A 109.5 . . ?
O1 C1 C21 105.18(17) . . ?
O1 C1 C11 109.86(17) . . ?
C21 C1 C11 104.65(17) . . ?
O1 C1 C2 110.30(16) . . ?
C21 C1 C2 114.27(17) . . ?
C11 C1 C2 112.21(17) . . ?
C1 C2 C3 114.66(17) . . ?
C1 C2 C5 110.73(16) . . ?
C3 C2 C5 108.47(16) . . ?
C1 C2 H2 107.6 . . ?
C3 C2 H2 107.6 . . ?
C5 C2 H2 107.6 . . ?
C4 C3 C2 113.59(17) . . ?
C4 C3 C6 110.67(16) . . ?
C2 C3 C6 108.76(16) . . ?
C4 C3 H3 107.9 . . ?
C2 C3 H3 107.9 . . ?
C6 C3 H3 107.9 . . ?
O2 C4 C31 105.85(17) . . ?
O2 C4 C41 109.52(17) . . ?
C31 C4 C41 103.39(16) . . ?
O2 C4 C3 110.24(16) . . ?
C31 C4 C3 114.33(17) . . ?
C41 C4 C3 113.06(17) . . ?
C61 C5 C51 106.63(18) . . ?
C61 C5 C2 107.33(17) . . ?
C51 C5 C2 107.67(18) . . ?
C61 C5 H5 111.6 . . ?
C51 C5 H5 111.6 . . ?
C2 C5 H5 111.6 . . ?
C62 C6 C52 106.78(18) . . ?
C62 C6 C3 107.68(18) . . ?
C52 C6 C3 107.29(17) . . ?
C62 C6 H6 111.6 . . ?
C52 C6 H6 111.6 . . ?
C3 C6 H6 111.6 . . ?
C12 C11 C16 118.2(2) . . ?
C12 C11 C1 120.1(2) . . ?
C16 C11 C1 121.5(2) . . ?
C11 C12 C13 120.6(3) . . ?
C11 C12 H12 119.7 . . ?
C13 C12 H12 119.7 . . ?
C14 C13 C12 120.3(3) . . ?
C14 C13 H13 119.9 . . ?
C12 C13 H13 119.9 . . ?
C13 C14 C15 120.4(2) . . ?
C13 C14 Cl1 119.5(2) . . ?
C15 C14 Cl1 120.1(2) . . ?
C14 C15 C16 119.3(3) . . ?
C14 C15 H15 120.3 . . ?
C16 C15 H15 120.3 . . ?
C11 C16 C15 121.2(2) . . ?
C11 C16 H16 119.4 . . ?
C15 C16 H16 119.4 . . ?
C22 C21 C26 118.1(2) . . ?
C22 C21 C1 119.7(2) . . ?
C26 C21 C1 121.86(19) . . ?
C21 C22 C23 121.4(2) . . ?
C21 C22 H22 119.3 . . ?
C23 C22 H22 119.3 . . ?
C24 C23 C22 118.9(2) . . ?
C24 C23 H23 120.5 . . ?
C22 C23 H23 120.5 . . ?
C25 C24 C23 121.2(2) . . ?
C25 C24 Cl2 120.0(2) . . ?
C23 C24 Cl2 118.8(2) . . ?
C24 C25 C26 119.2(2) . . ?
C24 C25 H25 120.4 . . ?
C26 C25 H25 120.4 . . ?
C25 C26 C21 121.1(2) . . ?
C25 C26 H26 119.5 . . ?
C21 C26 H26 119.5 . . ?
C32 C31 C36 118.0(2) . . ?
C32 C31 C4 122.60(19) . . ?
C36 C31 C4 118.9(2) . . ?
C33 C32 C31 121.2(2) . . ?
C33 C32 H32 119.4 . . ?
C31 C32 H32 119.4 . . ?
C34 C33 C32 119.4(2) . . ?
C34 C33 H33 120.3 . . ?
C32 C33 H33 120.3 . . ?
C35 C34 C33 120.6(2) . . ?
C35 C34 Cl3 119.60(19) . . ?
C33 C34 Cl3 119.8(2) . . ?
C34 C35 C36 119.4(2) . . ?
C34 C35 H35 120.3 . . ?
C36 C35 H35 120.3 . . ?
C35 C36 C31 121.4(2) . . ?
C35 C36 H36 119.3 . . ?
C31 C36 H36 119.3 . . ?
C46 C41 C42 117.8(2) . . ?
C46 C41 C4 121.8(2) . . ?
C42 C41 C4 120.2(2) . . ?
C43 C42 C41 121.4(3) . . ?
C43 C42 H42 119.3 . . ?
C41 C42 H42 119.3 . . ?
C44 C43 C42 119.5(3) . . ?
C44 C43 H43 120.2 . . ?
C42 C43 H43 120.2 . . ?
C43 C44 C45 120.6(2) . . ?
C43 C44 Cl4 119.7(2) . . ?
C45 C44 Cl4 119.7(2) . . ?
C44 C45 C46 119.2(2) . . ?
C44 C45 H45 120.4 . . ?
C46 C45 H45 120.4 . . ?
C45 C46 C41 121.5(2) . . ?
C45 C46 H46 119.2 . . ?
C41 C46 H46 119.2 . . ?
C56 C51 C52 120.6(2) . . ?
C56 C51 C5 126.5(2) . . ?
C52 C51 C5 112.9(2) . . ?
C53 C52 C51 120.0(2) . . ?
C53 C52 C6 126.7(2) . . ?
C51 C52 C6 113.3(2) . . ?
C52 C53 C54 119.3(3) . . ?
C52 C53 H53 120.4 . . ?
C54 C53 H53 120.4 . . ?
C55 C54 C53 120.5(3) . . ?
C55 C54 H54 119.7 . . ?
C53 C54 H54 119.7 . . ?
C54 C55 C56 120.5(2) . . ?
C54 C55 H55 119.8 . . ?
C56 C55 H55 119.8 . . ?
C51 C56 C55 119.1(3) . . ?
C51 C56 H56 120.5 . . ?
C55 C56 H56 120.5 . . ?
C66 C61 C62 120.6(2) . . ?
C66 C61 C5 125.9(2) . . ?
C62 C61 C5 113.5(2) . . ?
C63 C62 C61 120.0(2) . . ?
C63 C62 C6 127.2(2) . . ?
C61 C62 C6 112.76(19) . . ?
C62 C63 C64 119.6(2) . . ?
C62 C63 H63 120.2 . . ?
C64 C63 H63 120.2 . . ?
C65 C64 C63 120.2(2) . . ?
C65 C64 H64 119.9 . . ?
C63 C64 H64 119.9 . . ?
C64 C65 C66 120.6(3) . . ?
C64 C65 H65 119.7 . . ?
C66 C65 H65 119.7 . . ?
C61 C66 C65 119.0(2) . . ?
C61 C66 H66 120.5 . . ?
C65 C66 H66 120.5 . . ?
C76 C71 C72 121.3(3) . . ?
C76 C71 Cl71 119.5(3) . . ?
C72 C71 Cl71 119.2(3) . . ?
C71 C72 C73 118.6(3) . . ?
C71 C72 H72 120.7 . . ?
C73 C72 H72 120.7 . . ?
C74 C73 C72 121.4(3) . . ?
C74 C73 Cl72 119.0(3) . . ?
C72 C73 Cl72 119.5(3) . . ?
C73 C74 C75 118.6(3) . . ?
C73 C74 H74 120.7 . . ?
C75 C74 H74 120.7 . . ?
C74 C75 C76 121.2(3) . . ?
C74 C75 H75 119.4 . . ?
C76 C75 H75 119.4 . . ?
C71 C76 C75 118.8(3) . . ?
C71 C76 H76 120.6 . . ?
C75 C76 H76 120.6 . . ?

loop_
_geom_bond_atom_site_label_1
_geom_bond_atom_site_label_2
_geom_bond_distance
_geom_bond_site_symmetry_2
_geom_bond_publ_flag
Cl1 C14 1.740(2) . ?
Cl2 C24 1.743(2) . ?
Cl3 C34 1.737(2) . ?
Cl4 C44 1.737(2) . ?
O1 C1 1.432(3) . ?
O1 H1A 0.8400 . ?
O2 C4 1.431(3) . ?
O2 H2A 0.8400 . ?
C1 C21 1.535(3) . ?
C1 C11 1.542(3) . ?
C1 C2 1.566(3) . ?
C2 C3 1.573(3) . ?
C2 C5 1.583(3) . ?
C2 H2 1.0000 . ?
C3 C4 1.567(3) . ?
C3 C6 1.581(3) . ?
C3 H3 1.0000 . ?
C4 C31 1.535(3) . ?
C4 C41 1.540(3) . ?
C5 C61 1.511(3) . ?
C5 C51 1.515(3) . ?
C5 H5 1.0000 . ?
C6 C62 1.511(3) . ?
C6 C52 1.512(3) . ?
C6 H6 1.0000 . ?
C11 C12 1.384(3) . ?
C11 C16 1.388(3) . ?
C12 C13 1.389(4) . ?
C12 H12 0.9500 . ?
C13 C14 1.367(4) . ?
C13 H13 0.9500 . ?
C14 C15 1.373(4) . ?
C15 C16 1.392(3) . ?
C15 H15 0.9500 . ?
C16 H16 0.9500 . ?
C21 C22 1.388(3) . ?
C21 C26 1.393(3) . ?
C22 C23 1.391(3) . ?
C22 H22 0.9500 . ?
C23 C24 1.380(4) . ?
C23 H23 0.9500 . ?
C24 C25 1.375(4) . ?
C25 C26 1.390(3) . ?
C25 H25 0.9500 . ?
C26 H26 0.9500 . ?
C31 C32 1.391(3) . ?
C31 C36 1.392(3) . ?
C32 C33 1.389(3) . ?
C32 H32 0.9500 . ?
C33 C34 1.382(4) . ?
C33 H33 0.9500 . ?
C34 C35 1.379(4) . ?
C35 C36 1.389(3) . ?
C35 H35 0.9500 . ?
C36 H36 0.9500 . ?
C41 C46 1.388(3) . ?
C41 C42 1.390(3) . ?
C42 C43 1.388(4) . ?
C42 H42 0.9500 . ?
C43 C44 1.371(4) . ?
C43 H43 0.9500 . ?
C44 C45 1.385(4) . ?
C45 C46 1.386(3) . ?
C45 H45 0.9500 . ?
C46 H46 0.9500 . ?
C51 C56 1.384(3) . ?
C51 C52 1.396(3) . ?
C52 C53 1.386(4) . ?
C53 C54 1.392(4) . ?
C53 H53 0.9500 . ?
C54 C55 1.380(5) . ?
C54 H54 0.9500 . ?
C55 C56 1.392(4) . ?
C55 H55 0.9500 . ?
C56 H56 0.9500 . ?
C61 C66 1.387(3) . ?
C61 C62 1.396(3) . ?
C62 C63 1.386(3) . ?
C63 C64 1.390(4) . ?
C63 H63 0.9500 . ?
C64 C65 1.386(4) . ?
C64 H64 0.9500 . ?
C65 C66 1.396(4) . ?
C65 H65 0.9500 . ?
C66 H66 0.9500 . ?
Cl71 C71 1.737(3) . ?
Cl72 C73 1.730(3) . ?
C71 C76 1.367(5) . ?
C71 C72 1.376(5) . ?
C72 C73 1.376(5) . ?
C72 H72 0.9500 . ?
C73 C74 1.371(4) . ?
C74 C75 1.373(4) . ?
C74 H74 0.9500 . ?
C75 C76 1.379(5) . ?
C75 H75 0.9500 . ?
C76 H76 0.9500 . ?

loop_
_geom_hbond_atom_site_label_D
_geom_hbond_atom_site_label_H
_geom_hbond_atom_site_label_A
_geom_hbond_distance_DH
_geom_hbond_distance_HA
_geom_hbond_distance_DA
_geom_hbond_angle_DHA
_geom_hbond_site_symmetry_A
_geom_hbond_publ_flag
C2 H2 O2 1.00 2.34 2.852(3) 111 . yes
C3 H3 O1 1.00 2.44 2.913(3) 108 . yes
C12 H12 O1 0.95 2.37 2.740(3) 103 . yes
C22 H22 O1 0.95 2.29 2.657(3) 102 . yes
C36 H36 O2 0.95 2.32 2.678(3) 102 . yes
C42 H42 O2 0.95 2.35 2.731(3) 104 . yes

loop_
_geom_torsion_atom_site_label_1
_geom_torsion_atom_site_label_2
_geom_torsion_atom_site_label_3
_geom_torsion_atom_site_label_4
_geom_torsion
_geom_torsion_site_symmetry_1
_geom_torsion_site_symmetry_2
_geom_torsion_site_symmetry_3
_geom_torsion_site_symmetry_4
_geom_torsion_publ_flag
O1 C1 C2 C3 -44.2(2) . . . . ?
C21 C1 C2 C3 74.0(2) . . . . ?
C11 C1 C2 C3 -167.02(17) . . . . ?
O1 C1 C2 C5 78.9(2) . . . . ?
C21 C1 C2 C5 -162.82(18) . . . . ?
C11 C1 C2 C5 -43.9(2) . . . . ?
C1 C2 C3 C4 -113.62(19) . . . . ?
C5 C2 C3 C4 122.04(19) . . . . ?
C1 C2 C3 C6 122.66(19) . . . . ?
C5 C2 C3 C6 -1.7(2) . . . . ?
C2 C3 C4 O2 -39.4(2) . . . . ?
C6 C3 C4 O2 83.3(2) . . . . ?
C2 C3 C4 C31 79.7(2) . . . . ?
C6 C3 C4 C31 -157.62(18) . . . . ?
C2 C3 C4 C41 -162.34(17) . . . . ?
C6 C3 C4 C41 -39.7(2) . . . . ?
C1 C2 C5 C61 177.22(18) . . . . ?
C3 C2 C5 C61 -56.1(2) . . . . ?
C1 C2 C5 C51 -68.3(2) . . . . ?
C3 C2 C5 C51 58.3(2) . . . . ?
C4 C3 C6 C62 -67.1(2) . . . . ?
C2 C3 C6 C62 58.4(2) . . . . ?
C4 C3 C6 C52 178.31(18) . . . . ?
C2 C3 C6 C52 -56.3(2) . . . . ?
O1 C1 C11 C12 12.9(3) . . . . ?
C21 C1 C11 C12 -99.5(2) . . . . ?
C2 C1 C11 C12 136.0(2) . . . . ?
O1 C1 C11 C16 -171.7(2) . . . . ?
C21 C1 C11 C16 75.9(2) . . . . ?
C2 C1 C11 C16 -48.6(3) . . . . ?
C16 C11 C12 C13 0.1(4) . . . . ?
C1 C11 C12 C13 175.7(2) . . . . ?
C11 C12 C13 C14 -0.7(5) . . . . ?
C12 C13 C14 C15 1.3(4) . . . . ?
C12 C13 C14 Cl1 -178.3(2) . . . . ?
C13 C14 C15 C16 -1.3(4) . . . . ?
Cl1 C14 C15 C16 178.3(2) . . . . ?
C12 C11 C16 C15 -0.2(4) . . . . ?
C1 C11 C16 C15 -175.6(2) . . . . ?
C14 C15 C16 C11 0.7(4) . . . . ?
O1 C1 C21 C22 -23.6(3) . . . . ?
C11 C1 C21 C22 92.2(2) . . . . ?
C2 C1 C21 C22 -144.7(2) . . . . ?
O1 C1 C21 C26 162.95(19) . . . . ?
C11 C1 C21 C26 -81.3(2) . . . . ?
C2 C1 C21 C26 41.8(3) . . . . ?
C26 C21 C22 C23 -1.2(4) . . . . ?
C1 C21 C22 C23 -174.9(2) . . . . ?
C21 C22 C23 C24 0.0(4) . . . . ?
C22 C23 C24 C25 1.2(4) . . . . ?
C22 C23 C24 Cl2 -178.1(2) . . . . ?
C23 C24 C25 C26 -1.2(4) . . . . ?
Cl2 C24 C25 C26 178.06(19) . . . . ?
C24 C25 C26 C21 0.0(4) . . . . ?
C22 C21 C26 C25 1.1(3) . . . . ?
C1 C21 C26 C25 174.7(2) . . . . ?
O2 C4 C31 C32 160.48(19) . . . . ?
C41 C4 C31 C32 -84.4(2) . . . . ?
C3 C4 C31 C32 38.9(3) . . . . ?
O2 C4 C31 C36 -28.0(3) . . . . ?
C41 C4 C31 C36 87.1(2) . . . . ?
C3 C4 C31 C36 -149.5(2) . . . . ?
C36 C31 C32 C33 1.0(3) . . . . ?
C4 C31 C32 C33 172.5(2) . . . . ?
C31 C32 C33 C34 -0.5(4) . . . . ?
C32 C33 C34 C35 -0.1(4) . . . . ?
C32 C33 C34 Cl3 -179.53(19) . . . . ?
C33 C34 C35 C36 0.3(4) . . . . ?
Cl3 C34 C35 C36 179.67(19) . . . . ?
C34 C35 C36 C31 0.2(4) . . . . ?
C32 C31 C36 C35 -0.8(3) . . . . ?
C4 C31 C36 C35 -172.7(2) . . . . ?
O2 C4 C41 C46 -175.40(19) . . . . ?
C31 C4 C41 C46 72.1(2) . . . . ?
C3 C4 C41 C46 -52.0(3) . . . . ?
O2 C4 C41 C42 9.9(3) . . . . ?
C31 C4 C41 C42 -102.6(2) . . . . ?
C3 C4 C41 C42 133.2(2) . . . . ?
C46 C41 C42 C43 -1.1(4) . . . . ?
C4 C41 C42 C43 173.8(2) . . . . ?
C41 C42 C43 C44 -0.6(4) . . . . ?
C42 C43 C44 C45 2.3(4) . . . . ?
C42 C43 C44 Cl4 -177.2(2) . . . . ?
C43 C44 C45 C46 -2.1(4) . . . . ?
Cl4 C44 C45 C46 177.39(18) . . . . ?
C44 C45 C46 C41 0.3(4) . . . . ?
C42 C41 C46 C45 1.3(3) . . . . ?
C4 C41 C46 C45 -173.6(2) . . . . ?
C61 C5 C51 C56 -124.7(2) . . . . ?
C2 C5 C51 C56 120.4(2) . . . . ?
C61 C5 C51 C52 56.3(2) . . . . ?
C2 C5 C51 C52 -58.6(2) . . . . ?
C56 C51 C52 C53 -1.9(3) . . . . ?
C5 C51 C52 C53 177.2(2) . . . . ?
C56 C51 C52 C6 178.5(2) . . . . ?
C5 C51 C52 C6 -2.5(3) . . . . ?
C62 C6 C52 C53 126.7(2) . . . . ?
C3 C6 C52 C53 -118.1(2) . . . . ?
C62 C6 C52 C51 -53.6(2) . . . . ?
C3 C6 C52 C51 61.6(2) . . . . ?
C51 C52 C53 C54 1.6(3) . . . . ?
C6 C52 C53 C54 -178.7(2) . . . . ?
C52 C53 C54 C55 -0.2(4) . . . . ?
C53 C54 C55 C56 -1.0(4) . . . . ?
C52 C51 C56 C55 0.6(4) . . . . ?
C5 C51 C56 C55 -178.3(2) . . . . ?
C54 C55 C56 C51 0.8(4) . . . . ?
C51 C5 C61 C66 126.5(2) . . . . ?
C2 C5 C61 C66 -118.4(2) . . . . ?
C51 C5 C61 C62 -53.6(2) . . . . ?
C2 C5 C61 C62 61.6(2) . . . . ?
C66 C61 C62 C63 -1.1(3) . . . . ?
C5 C61 C62 C63 179.0(2) . . . . ?
C66 C61 C62 C6 177.5(2) . . . . ?
C5 C61 C62 C6 -2.4(3) . . . . ?
C52 C6 C62 C63 -125.2(2) . . . . ?
C3 C6 C62 C63 119.9(2) . . . . ?
C52 C6 C62 C61 56.4(2) . . . . ?
C3 C6 C62 C61 -58.6(2) . . . . ?
C61 C62 C63 C64 0.4(3) . . . . ?
C6 C62 C63 C64 -178.0(2) . . . . ?
C62 C63 C64 C65 0.6(4) . . . . ?
C63 C64 C65 C66 -0.8(4) . . . . ?
C62 C61 C66 C65 0.9(4) . . . . ?
C5 C61 C66 C65 -179.2(2) . . . . ?
C64 C65 C66 C61 0.1(4) . . . . ?
C76 C71 C72 C73 -0.1(6) . . . . ?
Cl71 C71 C72 C73 178.6(3) . . . . ?
C71 C72 C73 C74 0.5(6) . . . . ?
C71 C72 C73 Cl72 -179.6(3) . . . . ?
C72 C73 C74 C75 -0.7(6) . . . . ?
Cl72 C73 C74 C75 179.4(3) . . . . ?
C73 C74 C75 C76 0.5(5) . . . . ?
C72 C71 C76 C75 -0.1(5) . . . . ?
Cl71 C71 C76 C75 -178.8(3) . . . . ?
C74 C75 C76 C71 -0.1(5) . . . . ?
